data_2206300
loop_
_publ_author_name
'Lerner, Hans-Wolfram'
'Bolte, Michael'

_publ_section_title
;
 Tetrakis(trimethylsilyl)methane
;
_journal_issue 7
_journal_name_full 'Acta Crystallographica Section E'
_journal_page_first o2326
_journal_page_last o2327
_journal_paper_doi 10.1107/S1600536805020015
_journal_volume 61
_journal_year 2005
_chemical_formula_iupac 'C13 H36 Si4'
_chemical_formula_moiety 'C13 H36 Si4'
_chemical_formula_sum 'C13 H36 Si4'
_chemical_formula_weight 304.78
_chemical_name_systematic
;
Tetrakis(trimethylsilyl)methane
;
_space_group_IT_number 198
_symmetry_cell_setting cubic
_symmetry_space_group_name_Hall 'P 2ac 2ab 3'
_symmetry_space_group_name_H-M 'P 21 3'
_atom_sites_solution_hydrogens geom
_atom_sites_solution_primary direct
_atom_sites_solution_secondary difmap
_audit_creation_method SHELXL-97
_cell_angle_alpha 90.00
_cell_angle_beta 90.00
_cell_angle_gamma 90.00
_cell_formula_units_Z 4
_cell_length_a 12.6529(10)
_cell_length_b 12.6529(10)
_cell_length_c 12.6529(10)
_cell_measurement_reflns_used 13605
_cell_measurement_temperature 173(2)
_cell_measurement_theta_max 25.1
_cell_measurement_theta_min 2.7
_cell_volume 2025.7(3)
_computing_cell_refinement X-AREA
_computing_data_collection 'X-AREA (Stoe & Cie, 2001)'
_computing_data_reduction X-AREA
_computing_molecular_graphics 'XP in SHELXTL-Plus (Sheldrick, 1991)'
_computing_publication_material SHELXL97
_computing_structure_refinement 'SHELXL97 (Sheldrick, 1997)'
_computing_structure_solution 'SHELXS97 (Sheldrick, 1990)'
_diffrn_ambient_temperature 173(2)
_diffrn_measured_fraction_theta_full 0.983
_diffrn_measured_fraction_theta_max 0.983
_diffrn_measurement_device_type 'Stoe IPDS-II two-circle'
_diffrn_measurement_method \w
_diffrn_radiation_monochromator graphite
_diffrn_radiation_source 'fine-focus sealed tube'
_diffrn_radiation_type Mo-K\a
_diffrn_radiation_wavelength 0.71073
_diffrn_reflns_av_R_equivalents 0.0731
_diffrn_reflns_av_sigmaI/netI 0.0267
_diffrn_reflns_limit_h_max 14
_diffrn_reflns_limit_h_min -14
_diffrn_reflns_limit_k_max 14
_diffrn_reflns_limit_k_min -14
_diffrn_reflns_limit_l_max 14
_diffrn_reflns_limit_l_min -14
_diffrn_reflns_number 13605
_diffrn_reflns_theta_full 25.09
_diffrn_reflns_theta_max 25.09
_diffrn_reflns_theta_min 3.22
_diffrn_standards_decay_% 0
_diffrn_standards_number 0
_exptl_absorpt_coefficient_mu 0.279
_exptl_absorpt_correction_T_max 0.9361
_exptl_absorpt_correction_T_min 0.8895
_exptl_absorpt_correction_type multi-scan
_exptl_absorpt_process_details '(MULABS; Spek, 2003; Blessing, 1995)'
_exptl_crystal_colour colourless
_exptl_crystal_density_diffrn 0.999
_exptl_crystal_density_method 'not measured'
_exptl_crystal_description block
_exptl_crystal_F_000 680
_exptl_crystal_size_max 0.43
_exptl_crystal_size_mid 0.34
_exptl_crystal_size_min 0.24
_refine_diff_density_max 1.170
_refine_diff_density_min -0.502
_refine_ls_extinction_method none
_refine_ls_goodness_of_fit_ref 1.181
_refine_ls_hydrogen_treatment constr
_refine_ls_matrix_type full
_refine_ls_number_parameters 53
_refine_ls_number_reflns 679
_refine_ls_number_restraints 0
_refine_ls_restrained_S_all 1.181
_refine_ls_R_factor_all 0.0960
_refine_ls_R_factor_gt 0.0940
_refine_ls_shift/su_max 0.000
_refine_ls_shift/su_mean 0.000
_refine_ls_structure_factor_coef Fsqd
_refine_ls_weighting_details 'w = 1/[\s^2^(Fo^2^)+(0.1815P)^2^+1.6756P] where P = (Fo^2^+2Fc^2^)/3'
_refine_ls_weighting_scheme calc
_refine_ls_wR_factor_gt 0.2311
_refine_ls_wR_factor_ref 0.2373
_reflns_number_gt 670
_reflns_number_total 679
_reflns_threshold_expression I>2\s(I)
_cod_data_source_file sj6109.cif
_cod_data_source_block I
_cod_depositor_comments
;
The following automatic conversions were performed:
'_symmetry_cell_setting' value 'Cubic' changed to 'cubic' according to
'/home/saulius/struct/CIF-dictionaries/cif_core.dic' dictionary named
'cif_core.dic' version 2.4.1 from 2010-06-29.

Automatic conversion script
Id: cif_fix_enum 1527 2010-12-29 10:47:43Z saulius 

The following automatic conversions were performed:

'_symmetry_cell_setting' value 'Cubic' changed to 'cubic' according
to /home/saulius/struct/CIF-dictionaries/cif_core.dic dictionary
named 'cif_core.dic' version 2.4.1 from 2010-06-29.

Automatic conversion script
Id: cif_fix_values 1715 2011-07-08 13:25:40Z adriana 
;
_cod_database_code 2206300
_cod_database_fobs_code 2206300

loop_
_symmetry_equiv_pos_as_xyz
'x, y, z'
'-x+1/2, -y, z+1/2'
'-x, y+1/2, -z+1/2'
'x+1/2, -y+1/2, -z'
'z, x, y'
'z+1/2, -x+1/2, -y'
'-z+1/2, -x, y+1/2'
'-z, x+1/2, -y+1/2'
'y, z, x'
'-y, z+1/2, -x+1/2'
'y+1/2, -z+1/2, -x'
'-y+1/2, -z, x+1/2'

loop_
_atom_site_label
_atom_site_fract_x
_atom_site_fract_y
_atom_site_fract_z
_atom_site_U_iso_or_equiv
_atom_site_adp_type
_atom_site_calc_flag
_atom_site_refinement_flags
_atom_site_occupancy
_atom_site_type_symbol
C1 0.0040(6) 0.4960(6) 0.5040(6) 0.017(2) Uani d S 1 C
Si1 0.0920(2) 0.4080(2) 0.5920(2) 0.0392(12) Uani d S 1 Si
C11 0.0719(10) 0.2601(9) 0.5607(12) 0.053(3) Uani d . 1 C
H11A -0.0028 0.2417 0.5698 0.079 Uiso calc R 1 H
H11B 0.1151 0.2175 0.6089 0.079 Uiso calc R 1 H
H11C 0.0933 0.2461 0.4876 0.079 Uiso calc R 1 H
Si2 0.0603(2) 0.6370(2) 0.5026(2) 0.0361(7) Uani d . 1 Si
C21 0.1766(8) 0.6517(10) 0.4084(10) 0.046(3) Uani d . 1 C
H21A 0.1551 0.6297 0.3373 0.069 Uiso calc R 1 H
H21B 0.2352 0.6072 0.4326 0.069 Uiso calc R 1 H
H21C 0.1993 0.7257 0.4069 0.069 Uiso calc R 1 H
C22 -0.0416(10) 0.7390(7) 0.4562(9) 0.043(2) Uani d . 1 C
H22A -0.0698 0.7178 0.3872 0.065 Uiso calc R 1 H
H22B -0.0078 0.8083 0.4500 0.065 Uiso calc R 1 H
H22C -0.0995 0.7429 0.5075 0.065 Uiso calc R 1 H
C23 0.1119(8) 0.6817(9) 0.6369(9) 0.045(3) Uani d . 1 C
H23A 0.0553 0.6760 0.6895 0.068 Uiso calc R 1 H
H23B 0.1354 0.7554 0.6322 0.068 Uiso calc R 1 H
H23C 0.1714 0.6368 0.6579 0.068 Uiso calc R 1 H

loop_
_atom_site_aniso_label
_atom_site_aniso_U_11
_atom_site_aniso_U_22
_atom_site_aniso_U_33
_atom_site_aniso_U_12
_atom_site_aniso_U_13
_atom_site_aniso_U_23
C1 0.017(2) 0.017(2) 0.017(2) -0.001(3) 0.001(3) -0.001(3)
Si1 0.0392(12) 0.0392(12) 0.0392(12) 0.0031(11) -0.0031(11) 0.0031(11)
C11 0.048(6) 0.036(6) 0.074(8) 0.008(5) 0.005(6) 0.017(6)
Si2 0.0388(14) 0.0329(14) 0.0364(14) -0.0047(11) 0.0024(14) 0.0002(11)
C21 0.022(4) 0.051(6) 0.065(6) -0.009(4) 0.011(4) 0.012(5)
C22 0.057(7) 0.023(4) 0.051(6) 0.010(4) 0.004(5) 0.007(4)
C23 0.036(5) 0.053(6) 0.047(6) -0.007(5) -0.010(5) -0.018(5)

loop_
_atom_type_symbol
_atom_type_description
_atom_type_scat_dispersion_real
_atom_type_scat_dispersion_imag
_atom_type_scat_source
C C 0.0033 0.0016 'International Tables Vol C Tables 4.2.6.8 and 6.1.1.4'
H H 0.0000 0.0000 'International Tables Vol C Tables 4.2.6.8 and 6.1.1.4'
Si Si 0.0817 0.0704 'International Tables Vol C Tables 4.2.6.8 and 6.1.1.4'

loop_
_geom_angle_atom_site_label_1
_geom_angle_atom_site_label_2
_geom_angle_atom_site_label_3
_geom_angle_site_symmetry_1
_geom_angle_site_symmetry_3
_geom_angle
Si2 C1 Si2 12_565 6_456 109.8(4)
Si2 C1 Si2 12_565 . 109.8(4)
Si2 C1 Si2 6_456 . 109.8(4)
Si2 C1 Si1 12_565 . 109.1(4)
Si2 C1 Si1 6_456 . 109.1(4)
Si2 C1 Si1 . . 109.1(4)
C11 Si1 C11 6_456 12_565 107.4(4)
C11 Si1 C11 6_456 . 107.4(4)
C11 Si1 C11 12_565 . 107.4(4)
C11 Si1 C1 6_456 . 111.5(4)
C11 Si1 C1 12_565 . 111.5(4)
C11 Si1 C1 . . 111.5(4)
Si1 C11 H11A . . 109.5
Si1 C11 H11B . . 109.5
H11A C11 H11B . . 109.5
Si1 C11 H11C . . 109.5
H11A C11 H11C . . 109.5
H11B C11 H11C . . 109.5
C21 Si2 C23 . . 105.3(5)
C21 Si2 C22 . . 105.2(6)
C23 Si2 C22 . . 107.7(5)
C21 Si2 C1 . . 112.5(4)
C23 Si2 C1 . . 113.3(5)
C22 Si2 C1 . . 112.2(5)
Si2 C21 H21A . . 109.5
Si2 C21 H21B . . 109.5
H21A C21 H21B . . 109.5
Si2 C21 H21C . . 109.5
H21A C21 H21C . . 109.5
H21B C21 H21C . . 109.5
Si2 C22 H22A . . 109.5
Si2 C22 H22B . . 109.5
H22A C22 H22B . . 109.5
Si2 C22 H22C . . 109.5
H22A C22 H22C . . 109.5
H22B C22 H22C . . 109.5
Si2 C23 H23A . . 109.5
Si2 C23 H23B . . 109.5
H23A C23 H23B . . 109.5
Si2 C23 H23C . . 109.5
H23A C23 H23C . . 109.5
H23B C23 H23C . . 109.5

loop_
_geom_bond_atom_site_label_1
_geom_bond_atom_site_label_2
_geom_bond_site_symmetry_2
_geom_bond_distance
_geom_bond_publ_flag
C1 Si2 12_565 1.921(5) ?
C1 Si2 6_456 1.921(5) ?
C1 Si2 . 1.921(5) y
C1 Si1 . 1.928(14) y
Si1 C11 6_456 1.930(12) ?
Si1 C11 12_565 1.930(12) ?
Si1 C11 . 1.930(12) y
C11 H11A . 0.9800 ?
C11 H11B . 0.9800 ?
C11 H11C . 0.9800 ?
Si2 C21 . 1.903(11) y
Si2 C23 . 1.906(11) y
Si2 C22 . 1.917(10) y
C21 H21A . 0.9800 ?
C21 H21B . 0.9800 ?
C21 H21C . 0.9800 ?
C22 H22A . 0.9800 ?
C22 H22B . 0.9800 ?
C22 H22C . 0.9800 ?
C23 H23A . 0.9800 ?
C23 H23B . 0.9800 ?
C23 H23C . 0.9800 ?

loop_
_geom_torsion_atom_site_label_1
_geom_torsion_atom_site_label_2
_geom_torsion_atom_site_label_3
_geom_torsion_atom_site_label_4
_geom_torsion_site_symmetry_1
_geom_torsion_site_symmetry_4
_geom_torsion
Si2 C1 Si1 C11 12_565 6_456 -40.3(5)
Si2 C1 Si1 C11 6_456 6_456 -160.3(5)
Si2 C1 Si1 C11 . 6_456 79.7(5)
Si2 C1 Si1 C11 12_565 12_565 -160.3(5)
Si2 C1 Si1 C11 6_456 12_565 79.7(5)
Si2 C1 Si1 C11 . 12_565 -40.3(5)
Si2 C1 Si1 C11 12_565 . 79.7(5)
Si2 C1 Si1 C11 6_456 . -40.3(5)
Si2 C1 Si1 C11 . . -160.3(5)
Si2 C1 Si2 C21 12_565 . -160.6(5)
Si2 C1 Si2 C21 6_456 . -39.7(8)
Si1 C1 Si2 C21 . . 79.9(4)
Si2 C1 Si2 C23 12_565 . 80.1(7)
Si2 C1 Si2 C23 6_456 . -159.0(5)
Si1 C1 Si2 C23 . . -39.5(4)
Si2 C1 Si2 C22 12_565 . -42.2(7)
Si2 C1 Si2 C22 6_456 . 78.8(6)
Si1 C1 Si2 C22 . . -161.7(4)
